data_7202612
loop_
_publ_author_name
'Andrews, Philip C.'
'Forsyth, Craig M.'
'Fraser, Benjamin H.'
'Junk, Peter C.'
'Massi, Massimiliano'
'Silberstein, Morry'

_publ_section_title
;
 Diol-functionalised benzoates as novel linkers for the formation of
 coordination polymers
;
_journal_issue 4
_journal_name_full CrystEngComm
_journal_page_first 282
_journal_paper_doi 10.1039/b616939b
_journal_volume 9
_journal_year 2007
_chemical_absolute_configuration syn
_chemical_formula_moiety 'C10 H12 O5'
_chemical_formula_sum 'C10 H12 O5'
_chemical_formula_weight 212.20
_chemical_name_systematic
;
(R)-4-(2,3-dihydroxypropoxy) benzoic acid
;
_space_group_IT_number 19
_symmetry_cell_setting orthorhombic
_symmetry_space_group_name_Hall 'P 2ac 2ab'
_symmetry_space_group_name_H-M 'P 21 21 21'
_atom_sites_solution_hydrogens geom
_atom_sites_solution_primary direct
_atom_sites_solution_secondary difmap
_audit_creation_method SHELXL-97
_cell_angle_alpha 90.00
_cell_angle_beta 90.00
_cell_angle_gamma 90.00
_cell_formula_units_Z 8
_cell_length_a 7.7901(3)
_cell_length_b 10.8098(4)
_cell_length_c 23.0523(9)
_cell_measurement_temperature 123(2)
_cell_volume 1941.22(13)
_computing_cell_refinement DENZO-SMN
_computing_data_collection 'Nonius Collect'
_computing_data_reduction Nonius
_computing_molecular_graphics 'X-Seed / POV-Ray'
_computing_publication_material 'Microsoft Office 2000'
_computing_structure_refinement 'SHELXL-97 (Sheldrick, 1997)'
_computing_structure_solution 'SHELXS-97 (Sheldrick, 1990)'
_diffrn_ambient_temperature 123(2)
_diffrn_measured_fraction_theta_full 0.998
_diffrn_measured_fraction_theta_max 0.998
_diffrn_measurement_device_type 'Nonius Kappa CCD'
_diffrn_measurement_method 'psi and omega scans'
_diffrn_radiation_monochromator graphite
_diffrn_radiation_source 'fine-focus sealed tube'
_diffrn_radiation_type MoK\a
_diffrn_radiation_wavelength 0.71073
_diffrn_reflns_av_R_equivalents 0.0277
_diffrn_reflns_av_sigmaI/netI 0.0135
_diffrn_reflns_limit_h_max 10
_diffrn_reflns_limit_h_min -8
_diffrn_reflns_limit_k_max 13
_diffrn_reflns_limit_k_min -14
_diffrn_reflns_limit_l_max 29
_diffrn_reflns_limit_l_min -29
_diffrn_reflns_number 24115
_diffrn_reflns_theta_full 27.49
_diffrn_reflns_theta_max 27.49
_diffrn_reflns_theta_min 2.08
_exptl_absorpt_coefficient_mu 0.117
_exptl_absorpt_correction_type none
_exptl_crystal_colour colourless
_exptl_crystal_density_diffrn 1.452
_exptl_crystal_density_method 'not measured'
_exptl_crystal_description needles
_exptl_crystal_F_000 896
_exptl_crystal_size_max 0.1
_exptl_crystal_size_mid 0.1
_exptl_crystal_size_min 0.05
_refine_diff_density_max 0.421
_refine_diff_density_min -0.249
_refine_diff_density_rms 0.053
_refine_ls_abs_structure_details 'Flack H D (1983), Acta Cryst. A39, 876-881'
_refine_ls_abs_structure_Flack 0.00
_refine_ls_extinction_method none
_refine_ls_goodness_of_fit_ref 1.110
_refine_ls_hydrogen_treatment mixed
_refine_ls_matrix_type full
_refine_ls_number_parameters 295
_refine_ls_number_reflns 2547
_refine_ls_number_restraints 0
_refine_ls_restrained_S_all 1.110
_refine_ls_R_factor_all 0.0422
_refine_ls_R_factor_gt 0.0409
_refine_ls_shift/su_max 0.001
_refine_ls_shift/su_mean 0.000
_refine_ls_structure_factor_coef Fsqd
_refine_ls_weighting_details 'calc w=1/[\s^2^(Fo^2^)+(0.0744P)^2^+0.5572P] where P=(Fo^2^+2Fc^2^)/3'
_refine_ls_weighting_scheme calc
_refine_ls_wR_factor_gt 0.1130
_refine_ls_wR_factor_ref 0.1151
_reflns_number_gt 2485
_reflns_number_total 2547
_reflns_threshold_expression >2sigma(I)
_cod_data_source_file b616939b.txt
_cod_data_source_block D:\DBAH\ORTHO.CIF
_cod_original_sg_symbol_H-M P212121
_cod_database_code 7202612

loop_
_symmetry_equiv_pos_as_xyz
'x, y, z'
'-x+1/2, -y, z+1/2'
'x+1/2, -y+1/2, -z'
'-x, y+1/2, -z+1/2'

loop_
_atom_site_label
_atom_site_type_symbol
_atom_site_fract_x
_atom_site_fract_y
_atom_site_fract_z
_atom_site_U_iso_or_equiv
_atom_site_adp_type
_atom_site_occupancy
_atom_site_symmetry_multiplicity
_atom_site_calc_flag
_atom_site_refinement_flags
_atom_site_disorder_assembly
_atom_site_disorder_group
O1 O 0.9164(2) 0.78400(17) 0.87998(6) 0.0224(4) Uani 1 1 d . . .
O2 O 0.7586(3) 0.95462(17) 0.86518(7) 0.0242(4) Uani 1 1 d . . .
O3 O 1.0085(2) 0.86737(15) 0.60905(6) 0.0168(4) Uani 1 1 d . . .
O4 O 1.2349(2) 0.72318(13) 0.49141(6) 0.0145(3) Uani 1 1 d . . .
O5 O 1.3352(2) 0.97475(16) 0.47422(7) 0.0202(4) Uani 1 1 d . . .
O6 O 0.6038(2) 0.72142(16) 0.61683(6) 0.0220(4) Uani 1 1 d . . .
O7 O 0.7405(2) 0.54302(16) 0.63489(7) 0.0224(4) Uani 1 1 d . . .
O8 O 0.4891(2) 0.64740(15) 0.88879(6) 0.0165(3) Uani 1 1 d . . .
O9 O 0.47299(19) 0.67555(14) 1.00837(6) 0.0116(3) Uani 1 1 d . . .
O10 O 0.1960(2) 0.51337(15) 1.02357(7) 0.0162(3) Uani 1 1 d . . .
C1 C 0.8576(3) 0.8621(2) 0.84747(9) 0.0152(4) Uani 1 1 d . . .
C2 C 0.8921(3) 0.8623(2) 0.78431(8) 0.0138(4) Uani 1 1 d . . .
C3 C 0.9953(3) 0.7688(2) 0.76168(8) 0.0152(4) Uani 1 1 d . . .
H3 H 1.0378 0.7077 0.7862 0.018 Uiso 1 1 calc R . .
C4 C 1.0358(3) 0.7658(2) 0.70273(9) 0.0148(4) Uani 1 1 d . . .
H4 H 1.1042 0.7029 0.6878 0.018 Uiso 1 1 calc R . .
C5 C 0.9727(3) 0.8579(2) 0.66678(8) 0.0140(4) Uani 1 1 d . . .
C6 C 0.8651(3) 0.9499(2) 0.68867(9) 0.0158(4) Uani 1 1 d . . .
H6 H 0.8205 1.0097 0.6639 0.019 Uiso 1 1 calc R . .
C7 C 0.8246(3) 0.9524(2) 0.74717(9) 0.0151(4) Uani 1 1 d . . .
H7 H 0.7528 1.0138 0.7617 0.018 Uiso 1 1 calc R . .
C8 C 1.1124(3) 0.7735(2) 0.58256(8) 0.0140(4) Uani 1 1 d . . .
H8A H 1.0479 0.6973 0.5784 0.017 Uiso 1 1 calc R . .
H8B H 1.2135 0.7572 0.6059 0.017 Uiso 1 1 calc R . .
C9 C 1.1630(3) 0.8239(2) 0.52357(8) 0.0121(4) Uani 1 1 d . . .
H9 H 1.0610 0.8554 0.5035 0.014 Uiso 1 1 calc R . .
C10 C 1.2940(3) 0.9265(2) 0.52992(9) 0.0161(4) Uani 1 1 d . . .
H10A H 1.2479 0.9917 0.5542 0.019 Uiso 1 1 calc R . .
H10B H 1.3969 0.8945 0.5483 0.019 Uiso 1 1 calc R . .
C11 C 0.6481(3) 0.6406(2) 0.65055(9) 0.0152(4) Uani 1 1 d . . .
C12 C 0.6071(3) 0.6432(2) 0.71348(9) 0.0143(4) Uani 1 1 d . . .
C13 C 0.5021(3) 0.7367(2) 0.73487(8) 0.0149(4) Uani 1 1 d . . .
H13 H 0.4591 0.7960 0.7095 0.018 Uiso 1 1 calc R . .
C14 C 0.4603(3) 0.7432(2) 0.79345(9) 0.0144(4) Uani 1 1 d . . .
H14 H 0.3906 0.8066 0.8073 0.017 Uiso 1 1 calc R . .
C15 C 0.5242(3) 0.6534(2) 0.83120(8) 0.0133(4) Uani 1 1 d . . .
C16 C 0.6338(3) 0.5608(2) 0.81019(9) 0.0150(4) Uani 1 1 d . . .
H16 H 0.6792 0.5026 0.8356 0.018 Uiso 1 1 calc R . .
C17 C 0.6744(3) 0.5558(2) 0.75199(9) 0.0148(4) Uani 1 1 d . . .
H17 H 0.7469 0.4939 0.7383 0.018 Uiso 1 1 calc R . .
C18 C 0.3743(3) 0.7368(2) 0.91372(8) 0.0146(4) Uani 1 1 d . . .
H18A H 0.2736 0.7468 0.8894 0.018 Uiso 1 1 calc R . .
H18B H 0.4310 0.8164 0.9172 0.018 Uiso 1 1 calc R . .
C19 C 0.3230(3) 0.68878(19) 0.97326(8) 0.0110(4) Uani 1 1 d . . .
H19 H 0.2456 0.7487 0.9916 0.013 Uiso 1 1 calc R . .
C20 C 0.2302(3) 0.5657(2) 0.96736(9) 0.0139(4) Uani 1 1 d . . .
H20A H 0.1229 0.5779 0.9468 0.017 Uiso 1 1 calc R . .
H20B H 0.3002 0.5089 0.9450 0.017 Uiso 1 1 calc R . .
H2O H 0.740(5) 0.950(3) 0.9015(16) 0.044(10) Uiso 1 1 d . . .
H4O H 1.202(4) 0.741(3) 0.4565(14) 0.034(9) Uiso 1 1 d . . .
H5O H 1.405(4) 1.038(3) 0.4808(13) 0.023(8) Uiso 1 1 d . . .
H7O H 0.752(6) 0.544(4) 0.5977(18) 0.059(12) Uiso 1 1 d . . .
H9O H 0.452(3) 0.693(2) 1.0407(12) 0.009(6) Uiso 1 1 d . . .
H10O H 0.202(5) 0.440(3) 1.0188(15) 0.040(10) Uiso 1 1 d . . .

loop_
_atom_site_aniso_label
_atom_site_aniso_U_11
_atom_site_aniso_U_22
_atom_site_aniso_U_33
_atom_site_aniso_U_23
_atom_site_aniso_U_13
_atom_site_aniso_U_12
O1 0.0317(9) 0.0250(8) 0.0106(7) -0.0007(7) 0.0001(7) 0.0048(8)
O2 0.0365(10) 0.0262(8) 0.0099(7) -0.0035(6) 0.0047(7) 0.0084(9)
O3 0.0230(9) 0.0182(8) 0.0091(6) 0.0021(5) 0.0044(6) 0.0073(7)
O4 0.0216(8) 0.0141(7) 0.0078(6) -0.0009(5) 0.0022(6) 0.0023(6)
O5 0.0254(9) 0.0240(8) 0.0112(7) 0.0016(6) -0.0011(6) -0.0136(8)
O6 0.0326(9) 0.0225(8) 0.0109(6) 0.0024(6) 0.0034(7) 0.0038(8)
O7 0.0334(10) 0.0234(8) 0.0105(7) 0.0001(6) 0.0034(7) 0.0082(8)
O8 0.0205(8) 0.0195(8) 0.0094(6) 0.0024(6) 0.0044(6) 0.0078(7)
O9 0.0104(6) 0.0161(7) 0.0085(6) -0.0016(5) -0.0014(5) 0.0012(6)
O10 0.0238(8) 0.0152(8) 0.0098(7) -0.0003(6) 0.0014(6) -0.0048(7)
C1 0.0179(10) 0.0168(10) 0.0110(8) -0.0047(8) 0.0000(8) -0.0034(9)
C2 0.0155(10) 0.0162(10) 0.0096(9) -0.0031(8) 0.0013(8) -0.0017(9)
C3 0.0165(10) 0.0163(10) 0.0127(9) 0.0025(8) 0.0005(9) -0.0006(9)
C4 0.0156(10) 0.0156(10) 0.0133(9) -0.0011(8) 0.0025(8) 0.0026(9)
C5 0.0131(9) 0.0178(10) 0.0113(9) -0.0007(8) 0.0006(7) -0.0013(9)
C6 0.0184(10) 0.0156(9) 0.0135(9) 0.0010(8) -0.0005(8) 0.0026(9)
C7 0.0178(10) 0.0137(9) 0.0139(9) -0.0026(8) 0.0015(8) 0.0025(9)
C8 0.0158(10) 0.0154(9) 0.0108(8) -0.0001(8) 0.0021(8) 0.0008(9)
C9 0.0120(9) 0.0144(9) 0.0099(8) -0.0013(7) 0.0002(7) 0.0011(9)
C10 0.0205(10) 0.0193(10) 0.0083(8) -0.0007(8) -0.0001(8) -0.0075(10)
C11 0.0178(10) 0.0146(10) 0.0132(9) -0.0018(8) 0.0001(8) -0.0025(9)
C12 0.0144(10) 0.0154(10) 0.0130(9) 0.0006(8) -0.0015(8) -0.0025(9)
C13 0.0169(10) 0.0150(10) 0.0128(9) 0.0013(7) -0.0026(8) 0.0007(9)
C14 0.0166(10) 0.0135(9) 0.0132(9) 0.0022(8) 0.0013(8) 0.0035(9)
C15 0.0133(9) 0.0149(10) 0.0116(9) 0.0012(7) 0.0026(7) -0.0014(9)
C16 0.0170(10) 0.0151(9) 0.0128(9) 0.0028(8) 0.0001(8) 0.0011(9)
C17 0.0155(10) 0.0136(10) 0.0152(10) -0.0016(8) 0.0018(8) -0.0003(9)
C18 0.0169(10) 0.0165(9) 0.0106(8) 0.0022(8) 0.0043(8) 0.0064(9)
C19 0.0119(9) 0.0123(9) 0.0087(8) 0.0008(7) -0.0007(7) 0.0018(8)
C20 0.0168(10) 0.0168(9) 0.0081(8) -0.0007(7) -0.0002(8) -0.0007(9)

loop_
_atom_type_symbol
_atom_type_description
_atom_type_scat_dispersion_real
_atom_type_scat_dispersion_imag
_atom_type_scat_source
C C 0.0033 0.0016 'International Tables Vol C Tables 4.2.6.8 and 6.1.1.4'
H H 0.0000 0.0000 'International Tables Vol C Tables 4.2.6.8 and 6.1.1.4'
O O 0.0106 0.0060 'International Tables Vol C Tables 4.2.6.8 and 6.1.1.4'

loop_
_geom_angle_atom_site_label_1
_geom_angle_atom_site_label_2
_geom_angle_atom_site_label_3
_geom_angle
_geom_angle_site_symmetry_1
_geom_angle_site_symmetry_3
_geom_angle_publ_flag
C1 O2 H2O 111(3) . . ?
C5 O3 C8 118.55(16) . . ?
C9 O4 H4O 101(2) . . ?
C10 O5 H5O 105(2) . . ?
C11 O7 H7O 109(3) . . ?
C15 O8 C18 118.98(16) . . ?
C19 O9 H9O 110.1(19) . . ?
C20 O10 H10O 105(3) . . ?
O1 C1 O2 123.46(19) . . ?
O1 C1 C2 122.5(2) . . ?
O2 C1 C2 114.04(19) . . ?
C3 C2 C7 119.53(18) . . ?
C3 C2 C1 118.19(19) . . ?
C7 C2 C1 122.3(2) . . ?
C2 C3 C4 120.8(2) . . ?
C2 C3 H3 119.6 . . ?
C4 C3 H3 119.6 . . ?
C5 C4 C3 119.0(2) . . ?
C5 C4 H4 120.5 . . ?
C3 C4 H4 120.5 . . ?
O3 C5 C4 124.4(2) . . ?
O3 C5 C6 114.99(19) . . ?
C4 C5 C6 120.60(19) . . ?
C7 C6 C5 120.2(2) . . ?
C7 C6 H6 119.9 . . ?
C5 C6 H6 119.9 . . ?
C6 C7 C2 119.7(2) . . ?
C6 C7 H7 120.1 . . ?
C2 C7 H7 120.1 . . ?
O3 C8 C9 105.91(16) . . ?
O3 C8 H8A 110.6 . . ?
C9 C8 H8A 110.6 . . ?
O3 C8 H8B 110.6 . . ?
C9 C8 H8B 110.6 . . ?
H8A C8 H8B 108.7 . . ?
O4 C9 C10 110.04(17) . . ?
O4 C9 C8 107.02(16) . . ?
C10 C9 C8 110.57(16) . . ?
O4 C9 H9 109.7 . . ?
C10 C9 H9 109.7 . . ?
C8 C9 H9 109.7 . . ?
O5 C10 C9 109.47(16) . . ?
O5 C10 H10A 109.8 . . ?
C9 C10 H10A 109.8 . . ?
O5 C10 H10B 109.8 . . ?
C9 C10 H10B 109.8 . . ?
H10A C10 H10B 108.2 . . ?
O6 C11 O7 123.36(19) . . ?
O6 C11 C12 123.2(2) . . ?
O7 C11 C12 113.42(18) . . ?
C13 C12 C17 119.13(19) . . ?
C13 C12 C11 119.12(19) . . ?
C17 C12 C11 121.7(2) . . ?
C12 C13 C14 121.26(19) . . ?
C12 C13 H13 119.4 . . ?
C14 C13 H13 119.4 . . ?
C13 C14 C15 119.1(2) . . ?
C13 C14 H14 120.4 . . ?
C15 C14 H14 120.4 . . ?
O8 C15 C14 124.8(2) . . ?
O8 C15 C16 115.25(19) . . ?
C14 C15 C16 119.90(18) . . ?
C17 C16 C15 120.28(19) . . ?
C17 C16 H16 119.9 . . ?
C15 C16 H16 119.9 . . ?
C16 C17 C12 120.3(2) . . ?
C16 C17 H17 119.9 . . ?
C12 C17 H17 119.9 . . ?
O8 C18 C19 107.14(16) . . ?
O8 C18 H18A 110.3 . . ?
C19 C18 H18A 110.3 . . ?
O8 C18 H18B 110.3 . . ?
C19 C18 H18B 110.3 . . ?
H18A C18 H18B 108.5 . . ?
O9 C19 C20 110.61(16) . . ?
O9 C19 C18 109.28(17) . . ?
C20 C19 C18 110.07(16) . . ?
O9 C19 H19 108.9 . . ?
C20 C19 H19 108.9 . . ?
C18 C19 H19 108.9 . . ?
O10 C20 C19 110.57(16) . . ?
O10 C20 H20A 109.5 . . ?
C19 C20 H20A 109.5 . . ?
O10 C20 H20B 109.5 . . ?
C19 C20 H20B 109.5 . . ?
H20A C20 H20B 108.1 . . ?

loop_
_geom_bond_atom_site_label_1
_geom_bond_atom_site_label_2
_geom_bond_distance
_geom_bond_site_symmetry_2
_geom_bond_publ_flag
O1 C1 1.219(3) . ?
O2 C1 1.327(3) . ?
O2 H2O 0.85(4) . ?
O3 C5 1.363(2) . ?
O3 C8 1.434(3) . ?
O4 C9 1.432(2) . ?
O4 H4O 0.87(3) . ?
O5 C10 1.423(3) . ?
O5 H5O 0.89(3) . ?
O6 C11 1.219(3) . ?
O7 C11 1.327(3) . ?
O7 H7O 0.86(4) . ?
O8 C15 1.357(2) . ?
O8 C18 1.437(3) . ?
O9 C19 1.429(2) . ?
O9 H9O 0.79(3) . ?
O10 C20 1.439(2) . ?
O10 H10O 0.80(4) . ?
C1 C2 1.481(3) . ?
C2 C3 1.392(3) . ?
C2 C7 1.400(3) . ?
C3 C4 1.395(3) . ?
C3 H3 0.9300 . ?
C4 C5 1.385(3) . ?
C4 H4 0.9300 . ?
C5 C6 1.395(3) . ?
C6 C7 1.385(3) . ?
C6 H6 0.9300 . ?
C7 H7 0.9300 . ?
C8 C9 1.517(3) . ?
C8 H8A 0.9700 . ?
C8 H8B 0.9700 . ?
C9 C10 1.514(3) . ?
C9 H9 0.9800 . ?
C10 H10A 0.9700 . ?
C10 H10B 0.9700 . ?
C11 C12 1.486(3) . ?
C12 C13 1.390(3) . ?
C12 C17 1.399(3) . ?
C13 C14 1.391(3) . ?
C13 H13 0.9300 . ?
C14 C15 1.396(3) . ?
C14 H14 0.9300 . ?
C15 C16 1.402(3) . ?
C16 C17 1.380(3) . ?
C16 H16 0.9300 . ?
C17 H17 0.9300 . ?
C18 C19 1.521(3) . ?
C18 H18A 0.9700 . ?
C18 H18B 0.9700 . ?
C19 C20 1.520(3) . ?
C19 H19 0.9800 . ?
C20 H20A 0.9700 . ?
C20 H20B 0.9700 . ?

loop_
_geom_hbond_atom_site_label_D
_geom_hbond_atom_site_label_H
_geom_hbond_atom_site_label_A
_geom_hbond_distance_DH
_geom_hbond_distance_HA
_geom_hbond_distance_DA
_geom_hbond_angle_DHA
_geom_hbond_site_symmetry_A
O2 H2O O10 0.85(4) 1.80(4) 2.633(2) 164(4) 3_567
